data_4126444
loop_
_publ_author_name
'Liu, Qi'
'Deng, Yifan'
'Smith, 3rd, Amos B'

_publ_section_title
;
 Total Synthesis of (-)-Nahuoic Acid Ci (Bii).
;
_journal_name_full 'Journal of the American Chemical Society'
_journal_paper_doi 10.1021/jacs.7b08683
_journal_year 2017
_chemical_absolute_configuration ad
_chemical_formula_moiety 'C15 H20 O5'
_chemical_formula_sum 'C15 H20 O5'
_chemical_formula_weight 280.31
_space_group_crystal_system orthorhombic
_space_group_IT_number 19
_space_group_name_Hall 'P 2ac 2ab'
_space_group_name_H-M_alt 'P 21 21 21'
_symmetry_space_group_name_Hall 'P 2ac 2ab'
_symmetry_space_group_name_H-M 'P 21 21 21'
_atom_sites_solution_hydrogens geom
_atom_sites_solution_primary direct
_audit_creation_date 2016-09-18
_audit_creation_method
;
Olex2 1.2-dev
(compiled 2016.08.25 svn.r3337 for OlexSys, GUI svn.r5221)
;
_cell_angle_alpha 90
_cell_angle_beta 90
_cell_angle_gamma 90
_cell_formula_units_Z 4
_cell_length_a 6.7894(2)
_cell_length_b 9.3371(3)
_cell_length_c 22.2331(8)
_cell_measurement_reflns_used 9898
_cell_measurement_temperature 100
_cell_measurement_theta_max 64.97
_cell_measurement_theta_min 3.98
_cell_volume 1409.43(8)
_computing_data_collection 'Bruker APEX2 v2014.11-0'
_computing_data_reduction 'Bruker SAINT v8.34A'
_computing_publication_material 'Olex2 (Dolomanov et al., 2009)'
_computing_structure_refinement 'XL (Sheldrick, 2008)'
_computing_structure_solution 'ShelXS-1997 (Sheldrick, 2008)'
_diffrn_ambient_temperature 100
_diffrn_measured_fraction_theta_full 0.990
_diffrn_measured_fraction_theta_max 0.990
_diffrn_measurement_device 'CCD area detector'
_diffrn_measurement_device_type 'Bruker APEXII'
_diffrn_measurement_method '\w and \f scans'
_diffrn_radiation_monochromator graphite
_diffrn_radiation_type CuK\a
_diffrn_radiation_wavelength 1.54178
_diffrn_reflns_av_R_equivalents 0.0483
_diffrn_reflns_av_unetI/netI 0.0262
_diffrn_reflns_Laue_measured_fraction_full 0.990
_diffrn_reflns_Laue_measured_fraction_max 0.990
_diffrn_reflns_limit_h_max 6
_diffrn_reflns_limit_h_min -7
_diffrn_reflns_limit_k_max 10
_diffrn_reflns_limit_k_min -10
_diffrn_reflns_limit_l_max 25
_diffrn_reflns_limit_l_min -26
_diffrn_reflns_number 16504
_diffrn_reflns_point_group_measured_fraction_full 0.983
_diffrn_reflns_point_group_measured_fraction_max 0.983
_diffrn_reflns_theta_full 64.997
_diffrn_reflns_theta_max 64.997
_diffrn_reflns_theta_min 3.976
_diffrn_source 'sealed tube'
_exptl_absorpt_coefficient_mu 0.818
_exptl_absorpt_correction_T_max 0.7526
_exptl_absorpt_correction_T_min 0.6421
_exptl_absorpt_correction_type multi-scan
_exptl_absorpt_process_details 'SADABS v2014/4'
_exptl_crystal_colour colorless
_exptl_crystal_density_diffrn 1.321
_exptl_crystal_description plate
_exptl_crystal_F_000 600
_exptl_crystal_size_max 0.32
_exptl_crystal_size_mid 0.22
_exptl_crystal_size_min 0.04
_refine_diff_density_max 0.143
_refine_diff_density_min -0.175
_refine_diff_density_rms 0.033
_refine_ls_abs_structure_details
;
 Flack x determined using 881 quotients [(I+)-(I-)]/[(I+)+(I-)]
 (Parsons, Flack and Wagner, Acta Cryst. B69 (2013) 249-259).
;
_refine_ls_abs_structure_Flack -0.03(6)
_refine_ls_extinction_method none
_refine_ls_goodness_of_fit_ref 1.026
_refine_ls_hydrogen_treatment constr
_refine_ls_matrix_type full
_refine_ls_number_parameters 185
_refine_ls_number_reflns 2358
_refine_ls_number_restraints 0
_refine_ls_restrained_S_all 1.026
_refine_ls_R_factor_all 0.0279
_refine_ls_R_factor_gt 0.0255
_refine_ls_shift/su_max 0.000
_refine_ls_shift/su_mean 0.000
_refine_ls_structure_factor_coef Fsqd
_refine_ls_weighting_details 'w=1/[\s^2^(Fo^2^)+(0.0440P)^2^] where P=(Fo^2^+2Fc^2^)/3'
_refine_ls_weighting_scheme calc
_refine_ls_wR_factor_gt 0.0632
_refine_ls_wR_factor_ref 0.0640
_reflns_Friedel_coverage 0.683
_reflns_Friedel_fraction_full 0.973
_reflns_Friedel_fraction_max 0.972
_reflns_number_gt 2223
_reflns_number_total 2358
_reflns_threshold_expression 'I > 2\s(I)'
_cod_data_source_file ja7b08683_si_002.cif
_cod_data_source_block 1443
_cod_depositor_comments
;
The following automatic conversions were performed:

data name '_exptl_crystal_color' was replaced with
'_exptl_crystal_colour' as specified in the replacement file
'data/replacement-values/replacement_tags.lst'.

Automatic conversion script
Id: cif_correct_tags 9268 2022-04-12 08:56:07Z antanas 
;
_cod_database_code 4126444

loop_
_space_group_symop_operation_xyz
'x, y, z'
'x+1/2, -y+1/2, -z'
'-x, y+1/2, -z+1/2'
'-x+1/2, -y, z+1/2'

loop_
_atom_site_label
_atom_site_type_symbol
_atom_site_fract_x
_atom_site_fract_y
_atom_site_fract_z
_atom_site_U_iso_or_equiv
_atom_site_adp_type
_atom_site_occupancy
_atom_site_site_symmetry_order
_atom_site_calc_flag
_atom_site_refinement_flags_posn
C1 C 0.2124(3) 0.32244(18) 0.15948(8) 0.0172(4) Uani 1 1 d .
H1 H 0.0670 0.3342 0.1542 0.023 Uiso 1 1 calc R
C2 C 0.2477(3) 0.20935(19) 0.20658(8) 0.0202(4) Uani 1 1 d .
H2 H 0.1817 0.2197 0.2440 0.027 Uiso 1 1 calc R
C3 C 0.3641(3) 0.0962(2) 0.19968(8) 0.0217(4) Uani 1 1 d .
H3 H 0.3796 0.0322 0.2326 0.029 Uiso 1 1 calc R
C4 C 0.4723(3) 0.06460(19) 0.14213(8) 0.0202(4) Uani 1 1 d .
H4 H 0.3808 0.0049 0.1173 0.027 Uiso 1 1 calc R
C5 C 0.5022(3) 0.20388(18) 0.10700(8) 0.0167(4) Uani 1 1 d .
H5 H 0.5546 0.1779 0.0664 0.022 Uiso 1 1 calc R
C6 C 0.6465(3) 0.30834(19) 0.13545(7) 0.0164(4) Uani 1 1 d .
C7 C 0.6736(3) 0.44273(19) 0.10238(7) 0.0178(4) Uani 1 1 d .
H7 H 0.7923 0.4956 0.1070 0.024 Uiso 1 1 calc R
C8 C 0.5318(3) 0.49156(17) 0.06565(7) 0.0158(4) Uani 1 1 d .
C9 C 0.3351(3) 0.41960(18) 0.06103(7) 0.0161(4) Uani 1 1 d .
C10 C 0.3032(3) 0.28203(19) 0.09758(7) 0.0159(4) Uani 1 1 d .
C11 C 0.1486(3) 0.5497(2) 0.20492(8) 0.0211(4) Uani 1 1 d .
H11a H 0.0509 0.4925 0.2276 0.028 Uiso 1 1 calc R
H11b H 0.2124 0.6166 0.2335 0.028 Uiso 1 1 calc R
C12 C 0.1651(3) 0.7477(2) 0.13980(9) 0.0275(5) Uani 1 1 d .
H12a H 0.1951 0.8107 0.1739 0.041 Uiso 1 1 calc GR
H12b H 0.0907 0.8013 0.1094 0.041 Uiso 1 1 calc GR
H12c H 0.2882 0.7127 0.1221 0.041 Uiso 1 1 calc GR
C13 C 0.6610(3) -0.0235(2) 0.14884(9) 0.0275(5) Uani 1 1 d .
H13a H 0.7576 0.0309 0.1723 0.041 Uiso 1 1 calc GR
H13b H 0.7153 -0.0443 0.1089 0.041 Uiso 1 1 calc GR
H13c H 0.6310 -0.1135 0.1696 0.041 Uiso 1 1 calc GR
C14 C 0.7280(3) 0.6829(2) 0.03074(9) 0.0241(4) Uani 1 1 d .
H14a H 0.7610 0.7139 0.0716 0.036 Uiso 1 1 calc GR
H14b H 0.7201 0.7667 0.0043 0.036 Uiso 1 1 calc GR
H14c H 0.8302 0.6177 0.0159 0.036 Uiso 1 1 calc GR
C15 C 0.1540(3) 0.1874(2) 0.06439(8) 0.0222(4) Uani 1 1 d .
H15a H 0.0413 0.2457 0.0518 0.033 Uiso 1 1 calc GR
H15b H 0.1086 0.1110 0.0913 0.033 Uiso 1 1 calc GR
H15c H 0.2167 0.1449 0.0289 0.033 Uiso 1 1 calc GR
O1 O 0.29269(18) 0.45695(13) 0.18089(5) 0.0189(3) Uani 1 1 d .
O2 O 0.05045(19) 0.62913(13) 0.16020(6) 0.0230(3) Uani 1 1 d .
O3 O 0.73987(18) 0.28391(13) 0.18136(5) 0.0214(3) Uani 1 1 d .
O4 O 0.54111(19) 0.61008(13) 0.03124(6) 0.0202(3) Uani 1 1 d .
O5 O 0.20683(18) 0.47004(14) 0.02931(6) 0.0231(3) Uani 1 1 d .

loop_
_atom_site_aniso_label
_atom_site_aniso_U_11
_atom_site_aniso_U_22
_atom_site_aniso_U_33
_atom_site_aniso_U_23
_atom_site_aniso_U_13
_atom_site_aniso_U_12
C1 0.0129(9) 0.0186(9) 0.0202(9) -0.0022(7) 0.0011(7) -0.0033(7)
C2 0.0199(10) 0.0229(10) 0.0178(9) -0.0002(7) 0.0023(7) -0.0078(8)
C3 0.0241(10) 0.0213(10) 0.0196(9) 0.0048(7) -0.0018(8) -0.0056(8)
C4 0.0252(10) 0.0148(9) 0.0208(9) 0.0002(7) -0.0031(8) -0.0020(8)
C5 0.0188(10) 0.0162(9) 0.0150(8) 0.0003(7) 0.0016(7) 0.0024(7)
C6 0.0122(9) 0.0197(9) 0.0174(9) 0.0010(7) 0.0041(8) 0.0019(8)
C7 0.0149(10) 0.0194(9) 0.0191(9) -0.0002(7) 0.0027(8) -0.0026(8)
C8 0.0191(9) 0.0133(9) 0.0152(8) -0.0004(7) 0.0035(8) 0.0011(7)
C9 0.0183(10) 0.0153(9) 0.0149(8) -0.0017(7) 0.0007(8) 0.0013(7)
C10 0.0147(9) 0.0165(9) 0.0166(9) 0.0006(7) -0.0013(7) -0.0015(7)
C11 0.0205(10) 0.0226(10) 0.0202(9) -0.0037(8) 0.0032(8) 0.0013(9)
C12 0.0293(12) 0.0204(10) 0.0329(11) 0.0013(8) 0.0012(9) -0.0024(8)
C13 0.0362(12) 0.0193(9) 0.0270(10) 0.0014(8) -0.0011(9) 0.0065(9)
C14 0.0229(10) 0.0197(9) 0.0295(10) 0.0047(8) 0.0028(9) -0.0044(8)
C15 0.0229(10) 0.0216(9) 0.0219(9) -0.0002(8) -0.0053(8) -0.0028(8)
O1 0.0154(6) 0.0184(6) 0.0230(6) -0.0047(5) 0.0027(5) -0.0031(5)
O2 0.0195(7) 0.0194(6) 0.0299(7) 0.0006(5) -0.0001(6) -0.0009(6)
O3 0.0163(7) 0.0267(7) 0.0211(7) 0.0055(5) -0.0031(5) -0.0017(6)
O4 0.0195(7) 0.0163(6) 0.0247(6) 0.0055(5) 0.0010(5) -0.0017(6)
O5 0.0194(7) 0.0238(7) 0.0262(7) 0.0050(6) -0.0068(6) 0.0006(6)

loop_
_atom_type_symbol
_atom_type_description
_atom_type_scat_dispersion_real
_atom_type_scat_dispersion_imag
_atom_type_scat_source
C C 0.0181 0.0091 'International Tables Vol C Tables 4.2.6.8 and 6.1.1.4'
H H 0.0000 0.0000 'International Tables Vol C Tables 4.2.6.8 and 6.1.1.4'
O O 0.0492 0.0322 'International Tables Vol C Tables 4.2.6.8 and 6.1.1.4'

loop_
_geom_angle_atom_site_label_1
_geom_angle_atom_site_label_2
_geom_angle_atom_site_label_3
_geom_angle
C2 C1 C10 112.48(15)
O1 C1 C2 108.62(14)
O1 C1 C10 110.61(14)
C3 C2 C1 124.88(16)
C2 C3 C4 123.00(16)
C3 C4 C5 109.40(15)
C3 C4 C13 115.56(15)
C13 C4 C5 113.32(16)
C4 C5 C10 110.71(14)
C6 C5 C4 114.73(14)
C6 C5 C10 108.41(14)
C7 C6 C5 114.94(15)
O3 C6 C5 124.17(16)
O3 C6 C7 120.86(17)
C8 C7 C6 120.35(17)
C7 C8 C9 121.93(15)
C7 C8 O4 126.20(16)
O4 C8 C9 111.81(14)
C8 C9 C10 117.67(14)
O5 C9 C8 120.29(15)
O5 C9 C10 122.04(16)
C5 C10 C1 109.90(13)
C9 C10 C1 108.75(14)
C9 C10 C5 110.04(14)
C15 C10 C1 107.69(15)
C15 C10 C5 111.69(15)
C15 C10 C9 108.69(14)
O2 C11 O1 112.58(14)
C11 O1 C1 113.28(14)
C11 O2 C12 112.02(15)
C8 O4 C14 115.71(14)

loop_
_geom_bond_atom_site_label_1
_geom_bond_atom_site_label_2
_geom_bond_distance
C1 C2 1.506(3)
C1 C10 1.554(2)
C1 O1 1.450(2)
C2 C3 1.328(3)
C3 C4 1.505(3)
C4 C5 1.530(2)
C4 C13 1.530(3)
C5 C6 1.520(3)
C5 C10 1.550(2)
C6 C7 1.466(2)
C6 O3 1.223(2)
C7 C8 1.343(3)
C8 C9 1.498(3)
C8 O4 1.347(2)
C9 C10 1.535(2)
C9 O5 1.215(2)
C10 C15 1.534(3)
C11 O1 1.411(2)
C11 O2 1.408(2)
C12 O2 1.427(2)
C14 O4 1.440(2)
